data_7021527
loop_
_publ_author_name
'Song, Shuang'
'Li, Xia'
'Zhang, Yi-Hua'

_publ_section_title
;
 White light emission of an Eu(iii)-doped Gd(iii) complex with
 3-sulfobenzoate and 1H-imidazo[4,5-f][1,10]-phenanthroline.
;
_journal_issue 29
_journal_name_full 'Dalton transactions (Cambridge, England : 2003)'
_journal_page_first 10409
_journal_page_last 10412
_journal_paper_doi 10.1039/c3dt50897h
_journal_volume 42
_journal_year 2013
_chemical_formula_sum 'C20 H17 Eu N4 O8 S'
_chemical_formula_weight 625.40
_chemical_name_systematic
;
 ?
;
_space_group_IT_number 2
_symmetry_cell_setting triclinic
_symmetry_space_group_name_Hall '-P 1'
_symmetry_space_group_name_H-M 'P -1'
_atom_sites_solution_hydrogens geom
_atom_sites_solution_primary direct
_atom_sites_solution_secondary difmap
_audit_creation_method SHELXL-97
_cell_angle_alpha 76.287(2)
_cell_angle_beta 79.545(2)
_cell_angle_gamma 62.738(2)
_cell_formula_units_Z 2
_cell_length_a 9.6718(15)
_cell_length_b 10.0634(15)
_cell_length_c 12.5704(18)
_cell_measurement_reflns_used 1543
_cell_measurement_temperature 293(2)
_cell_measurement_theta_max 22.67
_cell_measurement_theta_min 2.49
_cell_volume 1052.8(3)
_computing_cell_refinement 'Bruker SMART'
_computing_data_collection 'Bruker SMART'
_computing_data_reduction 'Bruker SAINT'
_computing_molecular_graphics 'Bruker SHELXTL'
_computing_publication_material 'Bruker SHELXTL'
_computing_structure_refinement 'SHELXL-97 (Sheldrick, 1997)'
_computing_structure_solution 'SHELXS-97 (Sheldrick, 1990)'
_diffrn_ambient_temperature 293(2)
_diffrn_measured_fraction_theta_full 0.989
_diffrn_measured_fraction_theta_max 0.989
_diffrn_measurement_device_type 'CCD area detector'
_diffrn_measurement_method 'phi and omega scans'
_diffrn_radiation_monochromator graphite
_diffrn_radiation_source 'fine-focus sealed tube'
_diffrn_radiation_type MoK\a
_diffrn_radiation_wavelength 0.71073
_diffrn_reflns_av_R_equivalents 0.0313
_diffrn_reflns_av_unetI/netI 0.0671
_diffrn_reflns_limit_h_max 11
_diffrn_reflns_limit_h_min -11
_diffrn_reflns_limit_k_max 8
_diffrn_reflns_limit_k_min -12
_diffrn_reflns_limit_l_max 13
_diffrn_reflns_limit_l_min -15
_diffrn_reflns_number 5389
_diffrn_reflns_theta_full 25.25
_diffrn_reflns_theta_max 25.25
_diffrn_reflns_theta_min 2.31
_exptl_absorpt_coefficient_mu 3.137
_exptl_absorpt_correction_T_max 0.8848
_exptl_absorpt_correction_T_min 0.6338
_exptl_absorpt_correction_type multi-scan
_exptl_absorpt_process_details SADABS
_exptl_crystal_colour colorless
_exptl_crystal_density_diffrn 1.973
_exptl_crystal_density_method 'not measured'
_exptl_crystal_description block
_exptl_crystal_F_000 616
_exptl_crystal_size_max 0.16
_exptl_crystal_size_mid 0.12
_exptl_crystal_size_min 0.04
_refine_diff_density_max 0.821
_refine_diff_density_min -1.021
_refine_diff_density_rms 0.152
_refine_ls_extinction_method none
_refine_ls_goodness_of_fit_ref 1.047
_refine_ls_hydrogen_treatment mixed
_refine_ls_matrix_type full
_refine_ls_number_parameters 323
_refine_ls_number_reflns 3766
_refine_ls_number_restraints 6
_refine_ls_restrained_S_all 1.046
_refine_ls_R_factor_all 0.0476
_refine_ls_R_factor_gt 0.0409
_refine_ls_shift/su_max 0.000
_refine_ls_shift/su_mean 0.000
_refine_ls_structure_factor_coef Fsqd
_refine_ls_weighting_details 'calc w=1/[\s^2^(Fo^2^)+(0.0416P)^2^+0.4247P] where P=(Fo^2^+2Fc^2^)/3'
_refine_ls_weighting_scheme calc
_refine_ls_wR_factor_gt 0.0877
_refine_ls_wR_factor_ref 0.0949
_reflns_number_gt 3296
_reflns_number_total 3766
_reflns_threshold_expression >2sigma(I)
_cod_data_source_file c3dt50897h.txt
_cod_data_source_block 120916a_0m
_cod_depositor_comments
;
The following automatic conversions were performed:

'_symmetry_cell_setting' value 'Triclinic' changed to 'triclinic'
according to /home/saulius/struct/CIF-dictionaries/cif_core.dic
dictionary named 'cif_core.dic' version 2.4.2 from
2011-04-26.

'_exptl_absorpt_correction_type' value 'Multi-scan'
changed to 'multi-scan' according to
/home/saulius/struct/CIF-dictionaries/cif_core.dic dictionary named
'cif_core.dic' version 2.4.2 from 2011-04-26.

Automatic conversion script
Id: cif_fix_values 1891 2012-01-12 08:04:46Z andrius 
;
_cod_original_sg_symbol_H-M P-1
_cod_database_code 7021527

loop_
_symmetry_equiv_pos_as_xyz
'x, y, z'
'-x, -y, -z'

loop_
_atom_site_label
_atom_site_type_symbol
_atom_site_fract_x
_atom_site_fract_y
_atom_site_fract_z
_atom_site_U_iso_or_equiv
_atom_site_adp_type
_atom_site_occupancy
_atom_site_symmetry_multiplicity
_atom_site_calc_flag
_atom_site_refinement_flags
C1 C 0.3770(7) 0.2749(8) 0.6112(5) 0.0290(15) Uani 1 1 d .
C2 C 0.4596(7) 0.1563(7) 0.7019(5) 0.0281(15) Uani 1 1 d .
C3 C 0.4871(7) 0.0087(7) 0.7091(5) 0.0247(14) Uani 1 1 d .
H3 H 0.4527 -0.0171 0.6560 0.030 Uiso 1 1 calc R
C4 C 0.5640(7) -0.1016(7) 0.7927(5) 0.0284(15) Uani 1 1 d .
C5 C 0.6157(9) -0.0666(8) 0.8715(5) 0.0380(17) Uani 1 1 d .
H5 H 0.6674 -0.1425 0.9284 0.046 Uiso 1 1 calc R
C6 C 0.5918(10) 0.0813(9) 0.8675(6) 0.047(2) Uani 1 1 d .
H6 H 0.6285 0.1056 0.9202 0.056 Uiso 1 1 calc R
C7 C 0.5117(8) 0.1919(8) 0.7828(5) 0.0322(16) Uani 1 1 d .
H7 H 0.4923 0.2921 0.7799 0.039 Uiso 1 1 calc R
C8 C 0.2422(7) 0.7771(7) 0.5093(5) 0.0274(14) Uani 1 1 d .
H8 H 0.2881 0.6954 0.5647 0.033 Uiso 1 1 calc R
C9 C 0.2429(7) 0.9150(8) 0.5130(5) 0.0317(15) Uani 1 1 d .
H9 H 0.2897 0.9239 0.5677 0.038 Uiso 1 1 calc R
C10 C 0.1713(7) 1.0370(7) 0.4321(5) 0.0267(15) Uani 1 1 d .
H10 H 0.1695 1.1305 0.4311 0.032 Uiso 1 1 calc R
C11 C 0.1016(6) 1.0190(7) 0.3521(5) 0.0249(14) Uani 1 1 d .
C12 C 0.0175(7) 1.1407(7) 0.2694(5) 0.0246(14) Uani 1 1 d .
C13 C -0.1027(9) 1.3536(8) 0.1685(6) 0.0441(19) Uani 1 1 d .
H13 H -0.1435 1.4567 0.1392 0.053 Uiso 1 1 calc R
C14 C -0.0497(7) 1.1138(7) 0.1930(5) 0.0264(14) Uani 1 1 d .
C15 C -0.0416(7) 0.9700(7) 0.1925(5) 0.0262(14) Uani 1 1 d .
C16 C -0.1086(8) 0.9386(8) 0.1182(5) 0.0361(17) Uani 1 1 d .
H16 H -0.1651 1.0159 0.0639 0.043 Uiso 1 1 calc R
C17 C -0.0916(9) 0.7954(8) 0.1249(6) 0.0423(18) Uani 1 1 d .
H17 H -0.1358 0.7734 0.0756 0.051 Uiso 1 1 calc R
C18 C -0.0063(8) 0.6820(8) 0.2075(5) 0.0316(16) Uani 1 1 d .
H18 H 0.0065 0.5836 0.2112 0.038 Uiso 1 1 calc R
C19 C 0.0408(7) 0.8487(7) 0.2733(5) 0.0230(13) Uani 1 1 d .
C20 C 0.1118(7) 0.8753(7) 0.3548(5) 0.0225(13) Uani 1 1 d .
N1 N 0.1815(6) 0.7545(6) 0.4336(4) 0.0269(12) Uani 1 1 d .
N2 N -0.0171(7) 1.2911(6) 0.2524(4) 0.0327(13) Uani 1 1 d .
N3 N -0.1246(6) 1.2528(6) 0.1300(5) 0.0357(14) Uani 1 1 d .
H3A H -0.1766 1.2720 0.0752 0.043 Uiso 1 1 calc R
N4 N 0.0566(6) 0.7069(6) 0.2802(4) 0.0279(12) Uani 1 1 d .
O1 O 0.3246(6) 0.2374(5) 0.5439(4) 0.0411(12) Uani 1 1 d .
O2 O 0.3601(5) 0.4091(5) 0.5996(4) 0.0331(11) Uani 1 1 d .
O3 O 0.4438(6) -0.2785(6) 0.7758(5) 0.0585(16) Uani 1 1 d .
O4 O 0.7158(5) -0.3498(5) 0.7140(4) 0.0364(11) Uani 1 1 d .
O5 O 0.6366(8) -0.3693(6) 0.9086(4) 0.0658(18) Uani 1 1 d .
O6 O 0.4421(5) 0.4913(6) 0.3560(4) 0.0347(11) Uani 1 1 d D
H6A H 0.487(8) 0.545(7) 0.358(5) 0.052 Uiso 1 1 d D
H6B H 0.465(8) 0.458(8) 0.297(4) 0.052 Uiso 1 1 d D
O7 O 0.0025(5) 0.5689(5) 0.5730(4) 0.0251(10) Uani 1 1 d .
O8 O 0.3251(6) 0.6771(6) 0.0344(4) 0.0501(14) Uani 1 1 d D
H8A H 0.414(5) 0.675(9) 0.011(7) 0.075 Uiso 1 1 d D
H8B H 0.334(8) 0.600(6) 0.083(6) 0.075 Uiso 1 1 d D
S1 S 0.5934(2) -0.2899(2) 0.79883(14) 0.0333(4) Uani 1 1 d .
Eu1 Eu 0.19261(3) 0.49167(4) 0.43904(2) 0.02141(12) Uani 1 1 d .
H7A H 0.007(9) 0.604(9) 0.622(6) 0.04(2) Uiso 1 1 d .

loop_
_atom_site_aniso_label
_atom_site_aniso_U_11
_atom_site_aniso_U_22
_atom_site_aniso_U_33
_atom_site_aniso_U_23
_atom_site_aniso_U_13
_atom_site_aniso_U_12
C1 0.029(3) 0.027(4) 0.031(4) -0.005(3) -0.003(3) -0.012(3)
C2 0.022(3) 0.026(4) 0.033(4) -0.003(3) -0.004(3) -0.008(3)
C3 0.030(3) 0.030(4) 0.018(3) -0.008(3) -0.005(3) -0.013(3)
C4 0.032(3) 0.019(3) 0.029(3) -0.001(3) 0.006(3) -0.011(3)
C5 0.054(4) 0.033(4) 0.027(4) -0.003(3) -0.014(3) -0.015(4)
C6 0.070(5) 0.038(5) 0.036(4) -0.004(4) -0.016(4) -0.023(4)
C7 0.046(4) 0.026(4) 0.031(4) -0.005(3) -0.006(3) -0.020(3)
C8 0.030(3) 0.024(4) 0.033(4) -0.005(3) -0.014(3) -0.011(3)
C9 0.027(3) 0.034(4) 0.036(4) -0.005(3) -0.008(3) -0.013(3)
C10 0.028(3) 0.026(4) 0.033(4) -0.013(3) 0.000(3) -0.015(3)
C11 0.015(3) 0.021(3) 0.033(3) -0.005(3) 0.003(3) -0.004(3)
C12 0.028(3) 0.020(3) 0.029(3) -0.007(3) -0.004(3) -0.011(3)
C13 0.050(5) 0.023(4) 0.055(5) 0.001(4) -0.003(4) -0.016(4)
C14 0.028(3) 0.027(4) 0.026(3) -0.002(3) -0.006(3) -0.013(3)
C15 0.027(3) 0.023(4) 0.024(3) -0.002(3) -0.001(3) -0.008(3)
C16 0.044(4) 0.037(4) 0.028(4) 0.000(3) -0.012(3) -0.018(4)
C17 0.050(4) 0.034(4) 0.050(5) -0.003(4) -0.017(4) -0.022(4)
C18 0.046(4) 0.027(4) 0.032(4) -0.004(3) -0.016(3) -0.021(3)
C19 0.026(3) 0.025(4) 0.024(3) -0.005(3) -0.002(3) -0.016(3)
C20 0.019(3) 0.026(4) 0.024(3) -0.008(3) -0.004(3) -0.008(3)
N1 0.019(3) 0.024(3) 0.033(3) -0.005(2) -0.002(2) -0.005(2)
N2 0.044(3) 0.026(3) 0.033(3) -0.005(3) -0.011(3) -0.017(3)
N3 0.040(3) 0.028(3) 0.036(3) 0.003(3) -0.015(3) -0.012(3)
N4 0.028(3) 0.022(3) 0.034(3) -0.005(2) -0.005(2) -0.010(2)
O1 0.058(3) 0.027(3) 0.042(3) 0.001(2) -0.029(3) -0.015(2)
O2 0.039(3) 0.032(3) 0.038(3) -0.006(2) -0.016(2) -0.020(2)
O3 0.039(3) 0.051(4) 0.097(5) -0.029(3) 0.021(3) -0.031(3)
O4 0.027(2) 0.036(3) 0.050(3) -0.019(2) 0.005(2) -0.014(2)
O5 0.116(5) 0.036(3) 0.042(3) 0.008(3) -0.013(3) -0.034(4)
O6 0.030(2) 0.042(3) 0.044(3) -0.019(2) 0.005(2) -0.024(2)
O7 0.023(2) 0.033(3) 0.028(2) -0.008(2) -0.0024(19) -0.019(2)
O8 0.053(3) 0.046(4) 0.047(3) 0.003(3) -0.007(3) -0.023(3)
S1 0.0443(10) 0.0260(9) 0.0318(9) -0.0071(7) 0.0042(8) -0.0187(8)
Eu1 0.02003(17) 0.01902(19) 0.02724(19) -0.00355(13) -0.00450(12) -0.00958(13)

loop_
_atom_type_symbol
_atom_type_description
_atom_type_scat_dispersion_real
_atom_type_scat_dispersion_imag
_atom_type_scat_source
C C 0.0033 0.0016 'International Tables Vol C Tables 4.2.6.8 and 6.1.1.4'
H H 0.0000 0.0000 'International Tables Vol C Tables 4.2.6.8 and 6.1.1.4'
N N 0.0061 0.0033 'International Tables Vol C Tables 4.2.6.8 and 6.1.1.4'
O O 0.0106 0.0060 'International Tables Vol C Tables 4.2.6.8 and 6.1.1.4'
S S 0.1246 0.1234 'International Tables Vol C Tables 4.2.6.8 and 6.1.1.4'
Eu Eu -0.1578 3.6682 'International Tables Vol C Tables 4.2.6.8 and 6.1.1.4'

loop_
_geom_angle_atom_site_label_1
_geom_angle_atom_site_label_2
_geom_angle_atom_site_label_3
_geom_angle
_geom_angle_site_symmetry_1
_geom_angle_site_symmetry_3
O2 C1 O1 120.5(6) . .
O2 C1 C2 121.7(6) . .
O1 C1 C2 117.8(6) . .
O2 C1 Eu1 63.1(3) . .
O1 C1 Eu1 57.6(3) . .
C2 C1 Eu1 173.8(5) . .
C3 C2 C7 118.1(6) . .
C3 C2 C1 121.1(6) . .
C7 C2 C1 120.7(6) . .
C4 C3 C2 121.3(6) . .
C4 C3 H3 119.3 . .
C2 C3 H3 119.3 . .
C3 C4 C5 120.5(6) . .
C3 C4 S1 119.2(5) . .
C5 C4 S1 120.3(5) . .
C4 C5 C6 120.5(7) . .
C4 C5 H5 119.8 . .
C6 C5 H5 119.8 . .
C7 C6 C5 118.1(7) . .
C7 C6 H6 120.9 . .
C5 C6 H6 120.9 . .
C6 C7 C2 121.4(7) . .
C6 C7 H7 119.3 . .
C2 C7 H7 119.3 . .
N1 C8 C9 125.1(6) . .
N1 C8 H8 117.5 . .
C9 C8 H8 117.5 . .
C10 C9 C8 117.3(6) . .
C10 C9 H9 121.4 . .
C8 C9 H9 121.4 . .
C9 C10 C11 119.5(6) . .
C9 C10 H10 120.3 . .
C11 C10 H10 120.3 . .
C10 C11 C20 118.2(6) . .
C10 C11 C12 123.3(6) . .
C20 C11 C12 118.5(6) . .
N2 C12 C14 109.9(5) . .
N2 C12 C11 130.3(6) . .
C14 C12 C11 119.8(6) . .
N2 C13 N3 112.4(6) . .
N2 C13 H13 123.8 . .
N3 C13 H13 123.8 . .
N3 C14 C12 104.6(6) . .
N3 C14 C15 131.9(6) . .
C12 C14 C15 123.5(6) . .
C16 C15 C19 117.1(6) . .
C16 C15 C14 125.3(6) . .
C19 C15 C14 117.5(6) . .
C17 C16 C15 120.2(7) . .
C17 C16 H16 119.9 . .
C15 C16 H16 119.9 . .
C16 C17 C18 118.5(7) . .
C16 C17 H17 120.8 . .
C18 C17 H17 120.8 . .
N4 C18 C17 123.3(6) . .
N4 C18 H18 118.3 . .
C17 C18 H18 118.3 . .
N4 C19 C15 122.6(6) . .
N4 C19 C20 117.8(5) . .
C15 C19 C20 119.7(6) . .
N1 C20 C11 122.9(6) . .
N1 C20 C19 116.0(6) . .
C11 C20 C19 121.0(6) . .
C8 N1 C20 116.9(6) . .
C8 N1 Eu1 120.9(4) . .
C20 N1 Eu1 122.2(4) . .
C13 N2 C12 105.2(6) . .
C13 N3 C14 107.9(6) . .
C13 N3 H3A 126.0 . .
C14 N3 H3A 126.0 . .
C18 N4 C19 118.3(5) . .
C18 N4 Eu1 120.4(4) . .
C19 N4 Eu1 121.3(4) . .
C1 O1 Eu1 96.5(4) . .
C1 O2 Eu1 90.8(4) . .
S1 O4 Eu1 147.2(3) . 2_656
Eu1 O6 H6A 133(5) . .
Eu1 O6 H6B 109(5) . .
H6A O6 H6B 113(3) . .
Eu1 O7 Eu1 110.5(2) . 2_566
Eu1 O7 H7A 125(5) . .
Eu1 O7 H7A 124(5) 2_566 .
H8A O8 H8B 110(3) . .
O4 S1 O5 113.1(3) . .
O4 S1 O3 111.5(3) . .
O5 S1 O3 113.1(4) . .
O4 S1 C4 106.3(3) . .
O5 S1 C4 106.2(3) . .
O3 S1 C4 105.9(3) . .
O7 Eu1 O7 69.5(2) . 2_566
O7 Eu1 O1 93.51(17) . .
O7 Eu1 O1 87.71(16) 2_566 .
O7 Eu1 O6 144.19(16) . .
O7 Eu1 O6 146.24(16) 2_566 .
O1 Eu1 O6 91.43(17) . .
O7 Eu1 O4 144.36(16) . 2_656
O7 Eu1 O4 75.05(15) 2_566 2_656
O1 Eu1 O4 81.75(16) . 2_656
O6 Eu1 O4 71.44(15) . 2_656
O7 Eu1 O2 80.81(15) . .
O7 Eu1 O2 128.14(15) 2_566 .
O1 Eu1 O2 51.94(15) . .
O6 Eu1 O2 74.57(16) . .
O4 Eu1 O2 120.61(15) 2_656 .
O7 Eu1 N1 80.97(16) . .
O7 Eu1 N1 129.31(16) 2_566 .
O1 Eu1 N1 135.60(16) . .
O6 Eu1 N1 70.96(16) . .
O4 Eu1 N1 126.22(16) 2_656 .
O2 Eu1 N1 83.79(15) . .
O7 Eu1 N4 97.87(16) . .
O7 Eu1 N4 81.30(16) 2_566 .
O1 Eu1 N4 160.26(16) . .
O6 Eu1 N4 88.74(17) . .
O4 Eu1 N4 79.60(16) 2_656 .
O2 Eu1 N4 146.00(16) . .
N1 Eu1 N4 62.62(17) . .
O7 Eu1 C1 85.58(17) . .
O7 Eu1 C1 107.89(17) 2_566 .
O1 Eu1 C1 25.96(17) . .
O6 Eu1 C1 83.57(18) . .
O4 Eu1 C1 102.57(17) 2_656 .
O2 Eu1 C1 26.04(16) . .
N1 Eu1 C1 109.83(18) . .
N4 Eu1 C1 170.81(17) . .
O7 Eu1 Eu1 35.02(11) . 2_566
O7 Eu1 Eu1 34.44(12) 2_566 2_566
O1 Eu1 Eu1 90.72(12) . 2_566
O6 Eu1 Eu1 177.78(12) . 2_566
O4 Eu1 Eu1 109.43(10) 2_656 2_566
O2 Eu1 Eu1 106.38(10) . 2_566
N1 Eu1 Eu1 107.07(10) . 2_566
N4 Eu1 Eu1 89.43(11) . 2_566
C1 Eu1 Eu1 98.15(13) . 2_566
O7 Eu1 H7A 13.6(16) . .
O7 Eu1 H7A 83.0(17) 2_566 .
O1 Eu1 H7A 92.7(15) . .
O6 Eu1 H7A 130.8(16) . .
O4 Eu1 H7A 157.5(16) 2_656 .
O2 Eu1 H7A 70.0(16) . .
N1 Eu1 H7A 72.2(16) . .
N4 Eu1 H7A 102.1(15) . .
C1 Eu1 H7A 79.4(15) . .
Eu1 Eu1 H7A 48.5(16) 2_566 .

loop_
_geom_bond_atom_site_label_1
_geom_bond_atom_site_label_2
_geom_bond_distance
_geom_bond_site_symmetry_2
C1 O2 1.259(8) .
C1 O1 1.264(8) .
C1 C2 1.474(9) .
C1 Eu1 2.868(7) .
C2 C3 1.366(9) .
C2 C7 1.394(9) .
C3 C4 1.365(9) .
C3 H3 0.9300 .
C4 C5 1.366(10) .
C4 S1 1.767(7) .
C5 C6 1.388(10) .
C5 H5 0.9300 .
C6 C7 1.386(10) .
C6 H6 0.9300 .
C7 H7 0.9300 .
C8 N1 1.315(8) .
C8 C9 1.403(9) .
C8 H8 0.9300 .
C9 C10 1.380(9) .
C9 H9 0.9300 .
C10 C11 1.394(9) .
C10 H10 0.9300 .
C11 C20 1.397(9) .
C11 C12 1.426(9) .
C12 N2 1.364(8) .
C12 C14 1.390(9) .
C13 N2 1.311(9) .
C13 N3 1.332(10) .
C13 H13 0.9300 .
C14 N3 1.365(8) .
C14 C15 1.414(9) .
C15 C16 1.392(9) .
C15 C19 1.404(9) .
C16 C17 1.357(10) .
C16 H16 0.9300 .
C17 C18 1.396(10) .
C17 H17 0.9300 .
C18 N4 1.311(8) .
C18 H18 0.9300 .
C19 N4 1.346(8) .
C19 C20 1.465(8) .
C20 N1 1.354(8) .
N1 Eu1 2.582(5) .
N3 H3A 0.8600 .
N4 Eu1 2.589(5) .
O1 Eu1 2.436(5) .
O2 Eu1 2.558(4) .
O3 S1 1.474(6) .
O4 S1 1.447(4) .
O4 Eu1 2.460(5) 2_656
O5 S1 1.449(6) .
O6 Eu1 2.448(4) .
O6 H6A 0.84(2) .
O6 H6B 0.841(19) .
O7 Eu1 2.238(4) .
O7 Eu1 2.271(4) 2_566
O7 H7A 0.80(8) .
O8 H8A 0.85(2) .
O8 H8B 0.84(2) .
Eu1 O7 2.271(4) 2_566
Eu1 O4 2.460(5) 2_656
Eu1 Eu1 3.7062(8) 2_566
Eu1 H7A 2.77(7) .

loop_
_geom_torsion_atom_site_label_1
_geom_torsion_atom_site_label_2
_geom_torsion_atom_site_label_3
_geom_torsion_atom_site_label_4
_geom_torsion
_geom_torsion_site_symmetry_1
_geom_torsion_site_symmetry_4
O2 C1 C2 C3 -175.2(6) . .
O1 C1 C2 C3 3.9(9) . .
Eu1 C1 C2 C3 45(4) . .
O2 C1 C2 C7 4.9(10) . .
O1 C1 C2 C7 -176.0(6) . .
Eu1 C1 C2 C7 -135(4) . .
C7 C2 C3 C4 -0.3(9) . .
C1 C2 C3 C4 179.8(6) . .
C2 C3 C4 C5 -0.1(10) . .
C2 C3 C4 S1 179.0(5) . .
C3 C4 C5 C6 -0.4(11) . .
S1 C4 C5 C6 -179.5(6) . .
C4 C5 C6 C7 1.2(11) . .
C5 C6 C7 C2 -1.6(11) . .
C3 C2 C7 C6 1.2(10) . .
C1 C2 C7 C6 -178.9(6) . .
N1 C8 C9 C10 1.5(10) . .
C8 C9 C10 C11 0.4(9) . .
C9 C10 C11 C20 -2.2(8) . .
C9 C10 C11 C12 176.3(6) . .
C10 C11 C12 N2 -2.5(10) . .
C20 C11 C12 N2 176.0(6) . .
C10 C11 C12 C14 -179.5(6) . .
C20 C11 C12 C14 -1.0(9) . .
N2 C12 C14 N3 0.2(7) . .
C11 C12 C14 N3 177.7(5) . .
N2 C12 C14 C15 -176.8(6) . .
C11 C12 C14 C15 0.8(9) . .
N3 C14 C15 C16 3.2(11) . .
C12 C14 C15 C16 179.3(6) . .
N3 C14 C15 C19 -176.8(6) . .
C12 C14 C15 C19 -0.7(9) . .
C19 C15 C16 C17 -0.7(10) . .
C14 C15 C16 C17 179.3(7) . .
C15 C16 C17 C18 0.1(11) . .
C16 C17 C18 N4 1.0(11) . .
C16 C15 C19 N4 0.3(9) . .
C14 C15 C19 N4 -179.6(5) . .
C16 C15 C19 C20 -179.0(6) . .
C14 C15 C19 C20 1.0(8) . .
C10 C11 C20 N1 2.3(9) . .
C12 C11 C20 N1 -176.3(5) . .
C10 C11 C20 C19 179.8(5) . .
C12 C11 C20 C19 1.3(8) . .
N4 C19 C20 N1 -3.0(8) . .
C15 C19 C20 N1 176.4(5) . .
N4 C19 C20 C11 179.3(5) . .
C15 C19 C20 C11 -1.3(9) . .
C9 C8 N1 C20 -1.5(9) . .
C9 C8 N1 Eu1 179.5(5) . .
C11 C20 N1 C8 -0.5(8) . .
C19 C20 N1 C8 -178.2(5) . .
C11 C20 N1 Eu1 178.5(4) . .
C19 C20 N1 Eu1 0.8(7) . .
N3 C13 N2 C12 -0.4(8) . .
C14 C12 N2 C13 0.1(7) . .
C11 C12 N2 C13 -177.1(6) . .
N2 C13 N3 C14 0.6(8) . .
C12 C14 N3 C13 -0.5(7) . .
C15 C14 N3 C13 176.2(7) . .
C17 C18 N4 C19 -1.4(10) . .
C17 C18 N4 Eu1 174.9(5) . .
C15 C19 N4 C18 0.7(9) . .
C20 C19 N4 C18 -179.9(6) . .
C15 C19 N4 Eu1 -175.6(4) . .
C20 C19 N4 Eu1 3.8(7) . .
O2 C1 O1 Eu1 -5.7(7) . .
C2 C1 O1 Eu1 175.2(5) . .
O1 C1 O2 Eu1 5.4(6) . .
C2 C1 O2 Eu1 -175.5(5) . .
Eu1 O4 S1 O5 109.5(6) 2_656 .
Eu1 O4 S1 O3 -19.2(7) 2_656 .
Eu1 O4 S1 C4 -134.3(5) 2_656 .
C3 C4 S1 O4 74.7(6) . .
C5 C4 S1 O4 -106.2(6) . .
C3 C4 S1 O5 -164.6(5) . .
C5 C4 S1 O5 14.5(7) . .
C3 C4 S1 O3 -44.1(6) . .
C5 C4 S1 O3 135.0(6) . .
Eu1 O7 Eu1 O7 0.0 2_566 2_566
Eu1 O7 Eu1 O1 -86.2(2) 2_566 .
Eu1 O7 Eu1 O6 176.4(2) 2_566 .
Eu1 O7 Eu1 O4 -5.5(4) 2_566 2_656
Eu1 O7 Eu1 O2 -136.8(2) 2_566 .
Eu1 O7 Eu1 N1 138.1(2) 2_566 .
Eu1 O7 Eu1 N4 77.6(2) 2_566 .
Eu1 O7 Eu1 C1 -111.0(2) 2_566 .
C1 O1 Eu1 O7 -72.4(4) . .
C1 O1 Eu1 O7 -141.7(4) . 2_566
C1 O1 Eu1 O6 72.1(4) . .
C1 O1 Eu1 O4 143.1(4) . 2_656
C1 O1 Eu1 O2 3.1(4) . .
C1 O1 Eu1 N1 8.3(5) . .
C1 O1 Eu1 N4 162.4(4) . .
C1 O1 Eu1 Eu1 -107.3(4) . 2_566
C1 O2 Eu1 O7 98.8(4) . .
C1 O2 Eu1 O7 44.2(4) . 2_566
C1 O2 Eu1 O1 -3.0(4) . .
C1 O2 Eu1 O6 -107.5(4) . .
C1 O2 Eu1 O4 -50.6(4) . 2_656
C1 O2 Eu1 N1 -179.4(4) . .
C1 O2 Eu1 N4 -170.7(3) . .
C1 O2 Eu1 Eu1 74.6(4) . 2_566
C8 N1 Eu1 O7 75.8(5) . .
C20 N1 Eu1 O7 -103.1(4) . .
C8 N1 Eu1 O7 129.7(4) . 2_566
C20 N1 Eu1 O7 -49.2(5) . 2_566
C8 N1 Eu1 O1 -9.9(6) . .
C20 N1 Eu1 O1 171.1(4) . .
C8 N1 Eu1 O6 -81.6(5) . .
C20 N1 Eu1 O6 99.5(4) . .
C8 N1 Eu1 O4 -129.5(4) . 2_656
C20 N1 Eu1 O4 51.5(5) . 2_656
C8 N1 Eu1 O2 -5.8(4) . .
C20 N1 Eu1 O2 175.3(4) . .
C8 N1 Eu1 N4 179.6(5) . .
C20 N1 Eu1 N4 0.7(4) . .
C8 N1 Eu1 C1 -6.1(5) . .
C20 N1 Eu1 C1 175.0(4) . .
C8 N1 Eu1 Eu1 99.5(4) . 2_566
C20 N1 Eu1 Eu1 -79.5(4) . 2_566
C18 N4 Eu1 O7 -103.0(5) . .
C19 N4 Eu1 O7 73.1(5) . .
C18 N4 Eu1 O7 -35.3(5) . 2_566
C19 N4 Eu1 O7 140.8(5) . 2_566
C18 N4 Eu1 O1 21.6(8) . .
C19 N4 Eu1 O1 -162.2(5) . .
C18 N4 Eu1 O6 112.3(5) . .
C19 N4 Eu1 O6 -71.5(4) . .
C18 N4 Eu1 O4 40.9(5) . 2_656
C19 N4 Eu1 O4 -142.9(5) . 2_656
C18 N4 Eu1 O2 171.7(4) . .
C19 N4 Eu1 O2 -12.1(6) . .
C18 N4 Eu1 N1 -178.6(5) . .
C19 N4 Eu1 N1 -2.4(4) . .
C18 N4 Eu1 C1 145.4(10) . .
C19 N4 Eu1 C1 -38.4(13) . .
C18 N4 Eu1 Eu1 -69.0(5) . 2_566
C19 N4 Eu1 Eu1 107.2(4) . 2_566
O2 C1 Eu1 O7 -78.1(4) . .
O1 C1 Eu1 O7 107.4(4) . .
C2 C1 Eu1 O7 64(4) . .
O2 C1 Eu1 O7 -144.8(4) . 2_566
O1 C1 Eu1 O7 40.7(4) . 2_566
C2 C1 Eu1 O7 -3(4) . 2_566
O2 C1 Eu1 O1 174.5(6) . .
C2 C1 Eu1 O1 -43(4) . .
O2 C1 Eu1 O6 67.7(4) . .
O1 C1 Eu1 O6 -106.8(4) . .
C2 C1 Eu1 O6 -150(4) . .
O2 C1 Eu1 O4 137.0(4) . 2_656
O1 C1 Eu1 O4 -37.5(4) . 2_656
C2 C1 Eu1 O4 -81(4) . 2_656
O1 C1 Eu1 O2 -174.5(6) . .
C2 C1 Eu1 O2 142(4) . .
O2 C1 Eu1 N1 0.7(4) . .
O1 C1 Eu1 N1 -173.9(4) . .
C2 C1 Eu1 N1 143(4) . .
O2 C1 Eu1 N4 34.4(12) . .
O1 C1 Eu1 N4 -140.2(10) . .
C2 C1 Eu1 N4 177(4) . .
O2 C1 Eu1 Eu1 -110.9(3) . 2_566
O1 C1 Eu1 Eu1 74.6(4) . 2_566
C2 C1 Eu1 Eu1 31(4) . 2_566
